data_2209940
loop_
_publ_author_name
'Wardell, Solange M. S. V.'
'Souza, Marcus V. N. de'
'Wardell, James L.'
'Low, John N.'
'Glidewell, Christopher'

_publ_section_title
;
 5-Chloro-2-nitrobenzaldehyde isonicotinoylhydrazone: a
 three-dimensional framework built from N---H&#x00B7;&#x00B7;&#x00B7;N
 and C---H&#x00B7;&#x00B7;&#x00B7;O hydrogen bonds
;
_journal_coeditor_code LH2127
_journal_issue 8
_journal_name_full 'Acta Crystallographica Section E'
_journal_page_first o3361
_journal_page_last o3363
_journal_paper_doi 10.1107/S1600536806026420
_journal_volume 62
_journal_year 2006
_chemical_formula_iupac 'C13 H9 Cl N4 O3'
_chemical_formula_moiety 'C13 H9 Cl N4 O3'
_chemical_formula_sum 'C13 H9 Cl N4 O3'
_chemical_formula_weight 304.69
_chemical_name_systematic
;
5-Chloro-2-nitrobenzaldehyde isonicotinoylhydrazone
;
_space_group_IT_number 14
_symmetry_cell_setting monoclinic
_symmetry_space_group_name_Hall '-P 2ybc'
_symmetry_space_group_name_H-M 'P 1 21/c 1'
_atom_sites_solution_hydrogens geom
_atom_sites_solution_primary direct
_atom_sites_solution_secondary difmap
_cell_angle_alpha 90.00
_cell_angle_beta 97.383(2)
_cell_angle_gamma 90.00
_cell_formula_units_Z 4
_cell_length_a 8.0597(2)
_cell_length_b 10.4797(4)
_cell_length_c 15.4798(6)
_cell_measurement_reflns_used 2980
_cell_measurement_temperature 120(2)
_cell_measurement_theta_max 27.54
_cell_measurement_theta_min 2.35
_cell_volume 1296.63(8)
_computing_cell_refinement 'DENZO (Otwinowski & Minor, 1997) and COLLECT'
_computing_data_collection 'COLLECT (Hooft, 1999)'
_computing_data_reduction 'DENZO and COLLECT'
_computing_molecular_graphics 'PLATON (Spek, 2003)'
_computing_publication_material 'SHELXL97 and PRPKAPPA (Ferguson, 1999)'
_computing_structure_refinement 'OSCAIL and SHELXL97 (Sheldrick, 1997)'
_computing_structure_solution 'OSCAIL (McArdle, 2003) and SHELXS97 (Sheldrick, 1997)'
_diffrn_ambient_temperature 120(2)
_diffrn_detector_area_resol_mean 9.091
_diffrn_measured_fraction_theta_full 0.995
_diffrn_measured_fraction_theta_max 0.995
_diffrn_measurement_device_type 'Bruker--Nonius KappaCCD'
_diffrn_measurement_method '\f and \w'
_diffrn_radiation_monochromator graphite
_diffrn_radiation_source 'Bruker-Nonius FR591 rotating anode'
_diffrn_radiation_type 'Mo K\a'
_diffrn_radiation_wavelength 0.71073
_diffrn_reflns_av_R_equivalents 0.0529
_diffrn_reflns_av_sigmaI/netI 0.0475
_diffrn_reflns_limit_h_max 10
_diffrn_reflns_limit_h_min -10
_diffrn_reflns_limit_k_max 13
_diffrn_reflns_limit_k_min -12
_diffrn_reflns_limit_l_max 20
_diffrn_reflns_limit_l_min -20
_diffrn_reflns_number 17385
_diffrn_reflns_theta_full 27.54
_diffrn_reflns_theta_max 27.54
_diffrn_reflns_theta_min 2.35
_diffrn_standards_decay_% 0
_exptl_absorpt_coefficient_mu 0.311
_exptl_absorpt_correction_T_max 0.976
_exptl_absorpt_correction_T_min 0.916
_exptl_absorpt_correction_type multi-scan
_exptl_absorpt_process_details '(SADABS; Sheldrick, 2003)'
_exptl_crystal_colour colourless
_exptl_crystal_density_diffrn 1.561
_exptl_crystal_density_method 'not measured'
_exptl_crystal_description lath
_exptl_crystal_F_000 624
_exptl_crystal_size_max 0.34
_exptl_crystal_size_mid 0.16
_exptl_crystal_size_min 0.08
_refine_diff_density_max 0.364
_refine_diff_density_min -0.361
_refine_ls_extinction_method none
_refine_ls_goodness_of_fit_ref 1.091
_refine_ls_hydrogen_treatment constr
_refine_ls_matrix_type full
_refine_ls_number_parameters 190
_refine_ls_number_reflns 2980
_refine_ls_number_restraints 0
_refine_ls_restrained_S_all 1.091
_refine_ls_R_factor_all 0.0720
_refine_ls_R_factor_gt 0.0404
_refine_ls_shift/su_max 0.000
_refine_ls_shift/su_mean 0.000
_refine_ls_structure_factor_coef Fsqd
_refine_ls_weighting_details 'w=1/[\s^2^(Fo^2^)+(0.0817P)^2^+0.1350P] where P=(Fo^2^+2Fc^2^)/3'
_refine_ls_weighting_scheme calc
_refine_ls_wR_factor_gt 0.1054
_refine_ls_wR_factor_ref 0.1425
_reflns_number_gt 2132
_reflns_number_total 2980
_reflns_threshold_expression I>2\s(I)
_cod_data_source_file lh2127.cif
_cod_data_source_block I
_cod_original_sg_symbol_H-M 'P 21/c'
_cod_database_code 2209940
_cod_database_fobs_code 2209940

loop_
_symmetry_equiv_pos_as_xyz
'x, y, z'
'-x, y+1/2, -z+1/2'
'-x, -y, -z'
'x, -y+1/2, z+1/2'

loop_
_atom_site_type_symbol
_atom_site_label
_atom_site_fract_x
_atom_site_fract_y
_atom_site_fract_z
_atom_site_U_iso_or_equiv
_atom_site_adp_type
_atom_site_calc_flag
_atom_site_refinement_flags
_atom_site_occupancy
C C1 0.0301(3) 0.7986(2) 0.63712(13) 0.0170(5) Uani d . 1
C C2 0.0839(3) 0.7718(2) 0.72369(13) 0.0182(5) Uani d . 1
C C3 0.0234(3) 0.8436(2) 0.78804(14) 0.0201(5) Uani d . 1
N N4 -0.0852(2) 0.93930(19) 0.77059(12) 0.0212(4) Uani d . 1
C C5 -0.1344(3) 0.9650(2) 0.68648(15) 0.0237(5) Uani d . 1
C C6 -0.0799(3) 0.8991(2) 0.61819(14) 0.0206(5) Uani d . 1
C C7 0.0889(3) 0.7284(2) 0.56203(13) 0.0188(5) Uani d . 1
O O7 0.0865(2) 0.77907(16) 0.49088(10) 0.0298(4) Uani d . 1
N N1 0.1468(2) 0.60745(16) 0.57975(11) 0.0179(4) Uani d . 1
N N2 0.2145(2) 0.54538(17) 0.51433(11) 0.0186(4) Uani d . 1
C C27 0.2790(2) 0.4353(2) 0.53226(13) 0.0184(5) Uani d . 1
C C21 0.3495(2) 0.3683(2) 0.46136(13) 0.0162(4) Uani d . 1
C C22 0.4603(3) 0.2650(2) 0.47262(13) 0.0174(5) Uani d . 1
N N22 0.5337(2) 0.22436(19) 0.56006(12) 0.0222(4) Uani d . 1
O O221 0.55542(19) 0.30530(16) 0.61789(10) 0.0272(4) Uani d . 1
O O222 0.5726(2) 0.11140(16) 0.57015(11) 0.0324(4) Uani d . 1
C C23 0.5128(3) 0.1994(2) 0.40315(14) 0.0200(5) Uani d . 1
C C24 0.4612(3) 0.2393(2) 0.31871(14) 0.0208(5) Uani d . 1
C C25 0.3551(2) 0.3436(2) 0.30634(13) 0.0192(5) Uani d . 1
Cl Cl25 0.28646(7) 0.39720(6) 0.20175(3) 0.0280(2) Uani d . 1
C C26 0.2974(3) 0.4059(2) 0.37533(13) 0.0178(5) Uani d . 1
H H2 0.1616 0.7048 0.7389 0.022 Uiso calc R 1
H H3 0.0609 0.8239 0.8472 0.024 Uiso calc R 1
H H5 -0.2116 1.0328 0.6729 0.028 Uiso calc R 1
H H6 -0.1171 0.9223 0.5596 0.025 Uiso calc R 1
H H1 0.1352 0.5678 0.6287 0.022 Uiso d R 1
H H27 0.2814 0.3985 0.5885 0.022 Uiso calc R 1
H H23 0.5839 0.1272 0.4135 0.024 Uiso calc R 1
H H24 0.4976 0.1964 0.2705 0.025 Uiso calc R 1
H H26 0.2214 0.4750 0.3643 0.021 Uiso calc R 1

loop_
_atom_site_aniso_label
_atom_site_aniso_U_11
_atom_site_aniso_U_22
_atom_site_aniso_U_33
_atom_site_aniso_U_12
_atom_site_aniso_U_13
_atom_site_aniso_U_23
C1 0.0200(10) 0.0147(11) 0.0167(11) -0.0042(9) 0.0039(8) -0.0017(8)
C2 0.0241(11) 0.0135(11) 0.0172(11) -0.0003(9) 0.0025(9) 0.0003(9)
C3 0.0263(11) 0.0186(12) 0.0152(10) -0.0041(10) 0.0017(9) 0.0000(9)
N4 0.0221(9) 0.0224(10) 0.0190(10) -0.0006(8) 0.0022(7) -0.0066(8)
C5 0.0239(11) 0.0231(13) 0.0227(12) 0.0051(10) -0.0028(9) -0.0062(10)
C6 0.0226(11) 0.0205(12) 0.0173(11) -0.0010(9) -0.0025(9) -0.0027(9)
C7 0.0217(11) 0.0186(12) 0.0157(11) -0.0025(9) 0.0011(8) -0.0007(9)
O7 0.0481(11) 0.0256(9) 0.0169(8) 0.0077(8) 0.0085(7) 0.0031(7)
N1 0.0230(9) 0.0185(10) 0.0133(9) 0.0005(8) 0.0058(7) -0.0006(7)
N2 0.0208(9) 0.0190(10) 0.0165(9) -0.0006(8) 0.0049(7) -0.0043(8)
C27 0.0205(11) 0.0206(12) 0.0146(10) -0.0028(9) 0.0035(8) -0.0010(9)
C21 0.0167(10) 0.0162(11) 0.0158(10) -0.0027(9) 0.0023(8) -0.0009(8)
C22 0.0185(10) 0.0184(11) 0.0150(10) -0.0031(9) 0.0009(8) 0.0015(9)
N22 0.0203(9) 0.0286(12) 0.0180(9) 0.0000(8) 0.0034(8) 0.0035(9)
O221 0.0276(9) 0.0361(10) 0.0174(8) -0.0046(7) 0.0013(7) -0.0014(7)
O222 0.0414(10) 0.0277(10) 0.0281(10) 0.0133(8) 0.0039(8) 0.0102(7)
C23 0.0193(11) 0.0182(12) 0.0227(12) 0.0018(9) 0.0034(9) -0.0017(9)
C24 0.0226(11) 0.0234(12) 0.0170(11) 0.0015(9) 0.0052(9) -0.0031(9)
C25 0.0198(11) 0.0225(12) 0.0150(10) -0.0019(9) 0.0012(8) 0.0015(9)
Cl25 0.0349(3) 0.0344(4) 0.0150(3) 0.0088(3) 0.0045(2) 0.0037(2)
C26 0.0180(10) 0.0170(12) 0.0183(11) 0.0012(9) 0.0023(8) 0.0006(9)

loop_
_atom_type_symbol
_atom_type_description
_atom_type_scat_dispersion_real
_atom_type_scat_dispersion_imag
_atom_type_scat_source
C C 0.0033 0.0016 'International Tables Vol C Tables 4.2.6.8 and 6.1.1.4'
H H 0.0000 0.0000 'International Tables Vol C Tables 4.2.6.8 and 6.1.1.4'
N N 0.0061 0.0033 'International Tables Vol C Tables 4.2.6.8 and 6.1.1.4'
O O 0.0106 0.0060 'International Tables Vol C Tables 4.2.6.8 and 6.1.1.4'
Cl Cl 0.1484 0.1585 'International Tables Vol C Tables 4.2.6.8 and 6.1.1.4'

loop_
_geom_angle_atom_site_label_1
_geom_angle_atom_site_label_2
_geom_angle_atom_site_label_3
_geom_angle
_geom_angle_publ_flag
C2 C1 C6 118.19(19) no
C2 C1 C7 123.99(19) no
C6 C1 C7 117.77(19) no
C1 C2 C3 119.4(2) no
C1 C2 H2 120.3 no
C3 C2 H2 120.3 no
N4 C3 C2 123.0(2) no
N4 C3 H3 118.5 no
C2 C3 H3 118.5 no
C3 N4 C5 116.87(18) no
N4 C5 C6 124.1(2) no
N4 C5 H5 117.9 no
C6 C5 H5 117.9 no
C5 C6 C1 118.4(2) no
C5 C6 H6 120.8 no
C1 C6 H6 120.8 no
O7 C7 N1 123.4(2) no
O7 C7 C1 121.0(2) no
N1 C7 C1 115.62(18) no
C7 N1 N2 116.68(17) no
C7 N1 H1 122.6 no
N2 N1 H1 120.5 no
C27 N2 N1 117.08(18) no
N2 C27 C21 116.84(19) no
N2 C27 H27 121.6 no
C21 C27 H27 121.6 no
C22 C21 C26 116.40(19) no
C22 C21 C27 125.13(19) no
C26 C21 C27 118.42(18) no
C23 C22 C21 122.67(19) no
C23 C22 N22 116.36(18) no
C21 C22 N22 120.91(18) no
O221 N22 O222 124.18(19) no
O221 N22 C22 118.29(18) no
O222 N22 C22 117.52(19) no
C24 C23 C22 119.8(2) no
C24 C23 H23 120.1 no
C22 C23 H23 120.1 no
C23 C24 C25 118.30(19) no
C23 C24 H24 120.9 no
C25 C24 H24 120.9 no
C26 C25 C24 121.9(2) no
C26 C25 Cl25 117.99(17) no
C24 C25 Cl25 120.07(16) no
C25 C26 C21 120.81(19) no
C25 C26 H26 119.6 no
C21 C26 H26 119.6 no

loop_
_geom_bond_atom_site_label_1
_geom_bond_atom_site_label_2
_geom_bond_distance
_geom_bond_publ_flag
C1 C2 1.383(3) no
C1 C6 1.384(3) no
C1 C7 1.503(3) no
C2 C3 1.386(3) no
C2 H2 0.95 no
C3 N4 1.336(3) no
C3 H3 0.95 no
N4 C5 1.339(3) no
C5 C6 1.380(3) no
C5 H5 0.95 no
C6 H6 0.95 no
C7 O7 1.221(3) no
C7 N1 1.366(3) no
N1 N2 1.374(2) no
N1 H1 0.88 no
N2 C27 1.281(3) no
C27 C21 1.477(3) no
C27 H27 0.95 no
C21 C22 1.400(3) no
C21 C26 1.400(3) no
C22 C23 1.387(3) no
C22 N22 1.469(3) no
N22 O221 1.229(2) no
N22 O222 1.229(2) no
C23 C24 1.385(3) no
C23 H23 0.95 no
C24 C25 1.386(3) no
C24 H24 0.95 no
C25 C26 1.382(3) no
C25 Cl25 1.736(2) no
C26 H26 0.95 no

loop_
_geom_hbond_atom_site_label_D
_geom_hbond_atom_site_label_H
_geom_hbond_atom_site_label_A
_geom_hbond_site_symmetry_A
_geom_hbond_distance_DH
_geom_hbond_distance_HA
_geom_hbond_distance_DA
_geom_hbond_angle_DHA
_geom_hbond_publ_flag
N1 H1 N4 2_546 0.88 2.14 3.002(3) 168 y
C3 H3 O7 4_565 0.95 2.46 3.371(3) 161 y
C5 H5 O222 1_465 0.95 2.35 3.175(3) 145 y
C24 H24 O221 4_554 0.95 2.47 3.327(3) 151 y

loop_
_geom_torsion_atom_site_label_1
_geom_torsion_atom_site_label_2
_geom_torsion_atom_site_label_3
_geom_torsion_atom_site_label_4
_geom_torsion
_geom_torsion_publ_flag
C6 C1 C2 C3 1.6(3) no
C7 C1 C2 C3 179.1(2) no
C1 C2 C3 N4 -0.3(3) no
C2 C3 N4 C5 -0.5(3) no
C3 N4 C5 C6 0.0(3) no
N4 C5 C6 C1 1.2(3) no
C2 C1 C6 C5 -2.0(3) no
C7 C1 C6 C5 -179.66(19) no
C2 C1 C7 O7 -154.4(2) no
C6 C1 C7 O7 23.1(3) no
C2 C1 C7 N1 24.3(3) y
C1 C7 N1 N2 -174.60(17) y
C7 N1 N2 C27 175.55(18) y
N1 N2 C27 C21 179.18(16) y
N2 C27 C21 C22 163.1(2) y
C6 C1 C7 N1 -158.12(18) no
O7 C7 N1 N2 4.2(3) no
N2 C27 C21 C26 -19.9(3) no
C26 C21 C22 C23 -2.1(3) no
C27 C21 C22 C23 175.0(2) no
C26 C21 C22 N22 174.93(18) no
C27 C21 C22 N22 -8.0(3) no
C23 C22 N22 O221 147.72(19) no
C21 C22 N22 O221 -29.5(3) y
C23 C22 N22 O222 -30.9(3) no
C21 C22 N22 O222 151.9(2) no
C21 C22 C23 C24 3.0(3) no
N22 C22 C23 C24 -174.15(19) no
C22 C23 C24 C25 -1.2(3) no
C23 C24 C25 C26 -1.5(3) no
C23 C24 C25 Cl25 -179.84(16) no
C24 C25 C26 C21 2.4(3) no
Cl25 C25 C26 C21 -179.24(16) no
C22 C21 C26 C25 -0.6(3) no
C27 C21 C26 C25 -177.83(19) no

loop_
_cod_related_entry_id
_cod_related_entry_database
_cod_related_entry_code
1 ChemSpider 21178950
